data_4305000
loop_
_publ_author_name
'Yixun Zhang'
'Banglin Chen'
'Frank R. Fronczek'
'Andrew W. Maverick'

_publ_section_title
;
A Nanoporous Ag-Fe Mixed-Metal-Organic Framework Exhibiting
Single-Crystal-to-Single-Crystal Transformations upon Guest Exchange
;
_journal_name_full 'Inorganic Chemistry'
_journal_page_first 4433
_journal_page_last 4435
_journal_paper_doi 10.1021/ic800183v
_journal_volume 47
_journal_year 2008
_chemical_compound_source 'local laboratory'
_chemical_formula_moiety '2(C30 H30 Fe N3 O6), 3(Ag N O3), 6(C6 H5 Br)'
_chemical_formula_sum 'C96 H90 Ag3 Br6 Fe2 N9 O21'
_chemical_formula_weight 2620.54
_chemical_name_common
;
 Silver nitrate-iron(III) pyridylacetylacetonate
 bromobenzene solvate (3:2:6)
;
_chemical_name_systematic
;
 Tris[nitratosilver]bis[tris-[3-(4-pyridinyl)-
 2,4-pentanedionato]iron], compound with bromobenzene (1:6)
;
_space_group_IT_number 2
_symmetry_cell_setting triclinic
_symmetry_space_group_name_Hall '-P 1'
_symmetry_space_group_name_H-M 'P -1'
_atom_sites_solution_hydrogens geom
_atom_sites_solution_primary direct
_atom_sites_solution_secondary difmap
_audit_creation_method SHELXL-97
_cell_angle_alpha 94.37(3)
_cell_angle_beta 95.32(3)
_cell_angle_gamma 100.51(2)
_cell_formula_units_Z 1
_cell_length_a 7.788(4)
_cell_length_b 15.728(9)
_cell_length_c 22.439(15)
_cell_measurement_reflns_used 4964
_cell_measurement_temperature 110(2)
_cell_measurement_theta_max 21.5
_cell_measurement_theta_min 2.5
_cell_volume 2679(3)
_computing_cell_refinement 'HKL Scalepack (Otwinowski & Minor 1997)'
_computing_data_collection 'COLLECT (Nonius, 2000)'
_computing_data_reduction 'HKL Denzo and Scalepack (Otwinowski & Minor 1997)'
_computing_molecular_graphics 'ORTEP-3 for Windows (Farrugia, 1997)'
_computing_publication_material 'SHELXL-97 (Sheldrick, 1997)'
_computing_structure_refinement 'SHELXL-97 (Sheldrick, 1997)'
_computing_structure_solution 'SIR97 (Altomare  et al., 1999)'
_diffrn_ambient_temperature 110
_diffrn_measured_fraction_theta_full 0.972
_diffrn_measured_fraction_theta_max 0.972
_diffrn_measurement_device 'KappaCCD (with Oxford Cryostream)'
_diffrn_measurement_method ' \w scans with \k offsets'
_diffrn_radiation_monochromator graphite
_diffrn_radiation_source 'fine-focus sealed tube'
_diffrn_radiation_type MoK\a
_diffrn_radiation_wavelength 0.71073
_diffrn_reflns_av_R_equivalents 0.0000
_diffrn_reflns_av_sigmaI/netI 0.1136
_diffrn_reflns_limit_h_max 7
_diffrn_reflns_limit_h_min -7
_diffrn_reflns_limit_k_max 15
_diffrn_reflns_limit_k_min -16
_diffrn_reflns_limit_l_max 22
_diffrn_reflns_limit_l_min -21
_diffrn_reflns_number 19823
_diffrn_reflns_theta_full 21.4
_diffrn_reflns_theta_max 21.44
_diffrn_reflns_theta_min 2.65
_diffrn_standards_decay_% <2
_diffrn_standards_number 0
_exptl_absorpt_coefficient_mu 3.109
_exptl_absorpt_correction_T_max 0.811
_exptl_absorpt_correction_T_min 0.682
_exptl_absorpt_correction_type multi-scan
_exptl_absorpt_process_details 'HKL Scalepack (Otwinowski & Minor 1997)'
_exptl_crystal_colour red
_exptl_crystal_density_diffrn 1.625
_exptl_crystal_density_method 'not measured'
_exptl_crystal_description blade
_exptl_crystal_F_000 1300
_exptl_crystal_size_max 0.18
_exptl_crystal_size_mid 0.11
_exptl_crystal_size_min 0.08
_refine_diff_density_max 3.48
_refine_diff_density_min -1.25
_refine_diff_density_rms 0.239
_refine_ls_extinction_method none
_refine_ls_goodness_of_fit_ref 1.841
_refine_ls_hydrogen_treatment constr
_refine_ls_matrix_type full
_refine_ls_number_parameters 288
_refine_ls_number_reflns 19823
_refine_ls_number_restraints 7
_refine_ls_restrained_S_all 1.845
_refine_ls_R_factor_all 0.197
_refine_ls_R_factor_gt 0.139
_refine_ls_shift/su_max 0.000
_refine_ls_shift/su_mean 0.000
_refine_ls_structure_factor_coef Fsqd
_refine_ls_weighting_details 'calc w=1/[\s^2^(Fo^2^)+(0.1190P)^2^+3.0P] where P=(Fo^2^+2Fc^2^)/3'
_refine_ls_weighting_scheme calc
_refine_ls_wR_factor_gt 0.361
_refine_ls_wR_factor_ref 0.382
_reflns_number_gt 12920
_reflns_number_total 19823
_reflns_threshold_expression I>2\s(I)
_cod_data_source_file ic800183v-file004_3.cif
_cod_data_source_block M'MOF2b_Fe2Ag3-6PhBr
_cod_depositor_comments
;
The following automatic conversions were performed:
'_symmetry_cell_setting' value 'Triclinic' changed to 'triclinic'
according to '/home/saulius/struct/CIF-dictionaries/cif_core.dic'
dictionary named 'cif_core.dic' version 2.4.1 from
2010-06-29.

'_exptl_absorpt_correction_type' value 'Multi-scan' changed
to 'multi-scan' according to
'/home/saulius/struct/CIF-dictionaries/cif_core.dic' dictionary named
'cif_core.dic' version 2.4.1 from 2010-06-29.

Automatic conversion script
Id: cif_fix_enum 1527 2010-12-29 10:47:43Z saulius 
;
_cod_original_sg_symbol_H-M 'P -1 '
_cod_database_code 4305000

loop_
_symmetry_equiv_pos_as_xyz
'x, y, z'
'-x, -y, -z'

loop_
_atom_site_label
_atom_site_type_symbol
_atom_site_fract_x
_atom_site_fract_y
_atom_site_fract_z
_atom_site_U_iso_or_equiv
_atom_site_adp_type
_atom_site_occupancy
_atom_site_symmetry_multiplicity
_atom_site_calc_flag
_atom_site_refinement_flags
_atom_site_disorder_assembly
_atom_site_disorder_group
Ag1 Ag 0.03965(13) 0.98572(6) 0.07045(5) 0.0430(4) Uani 1 1 d . . .
Ag2 Ag 1.0000 1.0000 0.5000 0.0827(7) Uani 1 2 d S . .
Br1 Br 0.2505(3) 0.01037(16) 0.22373(10) 0.1106(8) Uani 1 1 d . . .
Br2 Br 0.5470(3) 0.32537(19) 0.33450(10) 0.0825(12) Uani 0.733(5) 1 d P . .
Fe1 Fe 0.6792(2) 0.54397(11) 0.16715(9) 0.0408(6) Uani 1 1 d . . .
Br3 Br 1.2838(4) 0.14558(16) 0.43782(11) 0.0588(11) Uani 0.589(4) 1 d P . .
Br4 Br 0.6313(6) 0.4162(3) 0.59092(19) 0.0781(18) Uani 0.411(4) 1 d P . .
O1 O 0.7880(11) 0.5513(5) 0.2517(4) 0.043(2) Uiso 1 1 d . . .
O2 O 0.7865(11) 0.6703(5) 0.1704(4) 0.047(2) Uiso 1 1 d . . .
O3 O 0.4646(10) 0.5760(5) 0.1980(3) 0.037(2) Uiso 1 1 d . . .
O4 O 0.5599(11) 0.5540(5) 0.0884(3) 0.041(2) Uiso 1 1 d . . .
O5 O 0.5862(10) 0.4183(5) 0.1688(3) 0.039(2) Uiso 1 1 d . . .
O6 O 0.8786(11) 0.5079(5) 0.1303(3) 0.041(2) Uiso 1 1 d . . .
O7 O -0.3351(12) 0.8003(6) -0.0209(4) 0.056(3) Uiso 1 1 d . . .
O8 O -0.2820(12) 0.9099(6) 0.0419(4) 0.057(3) Uiso 1 1 d . . .
O9 O -0.3660(12) 0.9206(6) -0.0532(4) 0.055(3) Uiso 1 1 d . . .
N1 N 0.9500(17) 0.9072(8) 0.4214(5) 0.061(4) Uiso 1 1 d . . .
N2 N 0.1400(14) 0.8644(7) 0.0701(4) 0.044(3) Uiso 1 1 d . . .
N3 N 0.9669(13) 0.1090(6) 0.0891(4) 0.031(3) Uiso 1 1 d . . .
N4 N -0.3286(15) 0.8848(7) -0.0097(5) 0.049(3) Uiso 1 1 d . . .
C1 C 0.8583(18) 0.5974(9) 0.3535(6) 0.049(4) Uiso 1 1 d . . .
H1A H 0.7643 0.6112 0.3765 0.074 Uiso 1 1 calc R . .
H1B H 0.9713 0.6316 0.3718 0.074 Uiso 1 1 calc R . .
H1C H 0.8612 0.5354 0.3537 0.074 Uiso 1 1 calc R . .
C2 C 0.8260(17) 0.6178(8) 0.2926(6) 0.041(4) Uiso 1 1 d . . .
C3 C 0.8323(16) 0.7012(8) 0.2769(5) 0.033(3) Uiso 1 1 d . . .
C4 C 0.8193(18) 0.7238(9) 0.2200(6) 0.045(4) Uiso 1 1 d . . .
C5 C 0.848(2) 0.8227(9) 0.2014(6) 0.065(5) Uiso 1 1 d . . .
H5A H 0.8358 0.8219 0.1575 0.097 Uiso 1 1 calc R . .
H5B H 0.9653 0.8538 0.2179 0.097 Uiso 1 1 calc R . .
H5C H 0.7592 0.8521 0.2177 0.097 Uiso 1 1 calc R . .
C6 C 1.075(2) 0.8855(10) 0.3916(7) 0.072(5) Uiso 1 1 d . . .
H6 H 1.1926 0.9147 0.4032 0.086 Uiso 1 1 calc R . .
C7 C 1.0430(19) 0.8239(9) 0.3458(6) 0.051(4) Uiso 1 1 d . . .
H7 H 1.1383 0.8130 0.3247 0.062 Uiso 1 1 calc R . .
C8 C 0.8793(19) 0.7755(9) 0.3276(6) 0.048(4) Uiso 1 1 d . . .
C9 C 0.746(2) 0.7988(10) 0.3588(7) 0.075(5) Uiso 1 1 d . . .
H9 H 0.6280 0.7701 0.3475 0.089 Uiso 1 1 calc R . .
C10 C 0.784(2) 0.8633(11) 0.4062(8) 0.087(6) Uiso 1 1 d . . .
H10 H 0.6924 0.8769 0.4282 0.104 Uiso 1 1 calc R . .
C11 C 0.2688(18) 0.6713(9) 0.2212(6) 0.050(4) Uiso 1 1 d . . .
H11A H 0.1443 0.6569 0.2054 0.075 Uiso 1 1 calc R . .
H11B H 0.3063 0.7345 0.2278 0.075 Uiso 1 1 calc R . .
H11C H 0.2856 0.6459 0.2594 0.075 Uiso 1 1 calc R . .
C12 C 0.3819(16) 0.6333(8) 0.1745(5) 0.035(3) Uiso 1 1 d . . .
C13 C 0.3787(16) 0.6529(8) 0.1176(5) 0.034(3) Uiso 1 1 d . . .
C14 C 0.4562(16) 0.6091(8) 0.0729(5) 0.033(3) Uiso 1 1 d . . .
C15 C 0.4289(16) 0.6199(8) 0.0100(5) 0.037(3) Uiso 1 1 d . . .
H15A H 0.5365 0.6529 -0.0027 0.055 Uiso 1 1 calc R . .
H15B H 0.3326 0.6516 0.0028 0.055 Uiso 1 1 calc R . .
H15C H 0.3987 0.5628 -0.0131 0.055 Uiso 1 1 calc R . .
C16 C 0.3182(18) 0.8723(9) 0.0811(5) 0.042(4) Uiso 1 1 d . . .
H16 H 0.3910 0.9272 0.0790 0.050 Uiso 1 1 calc R . .
C17 C 0.3937(18) 0.8048(8) 0.0946(5) 0.041(4) Uiso 1 1 d . . .
H17 H 0.5181 0.8131 0.1018 0.050 Uiso 1 1 calc R . .
C18 C 0.2921(17) 0.7222(8) 0.0982(5) 0.040(4) Uiso 1 1 d . . .
C19 C 0.0996(16) 0.7149(8) 0.0863(5) 0.036(3) Uiso 1 1 d . . .
H19 H 0.0232 0.6610 0.0884 0.044 Uiso 1 1 calc R . .
C20 C 0.0305(17) 0.7881(8) 0.0718(5) 0.037(3) Uiso 1 1 d . . .
H20 H -0.0927 0.7837 0.0633 0.044 Uiso 1 1 calc R . .
C21 C 0.5487(17) 0.2690(8) 0.1693(6) 0.046(4) Uiso 1 1 d . . .
H21A H 0.6262 0.2380 0.1925 0.068 Uiso 1 1 calc R . .
H21B H 0.4971 0.2333 0.1320 0.068 Uiso 1 1 calc R . .
H21C H 0.4548 0.2807 0.1931 0.068 Uiso 1 1 calc R . .
C22 C 0.6479(17) 0.3495(8) 0.1552(5) 0.041(4) Uiso 1 1 d . . .
C23 C 0.8138(16) 0.3560(8) 0.1295(5) 0.033(3) Uiso 1 1 d . . .
C24 C 0.9194(16) 0.4321(8) 0.1181(5) 0.035(3) Uiso 1 1 d . . .
C25 C 1.0692(16) 0.4347(8) 0.0854(5) 0.040(4) Uiso 1 1 d . . .
H25A H 1.0810 0.4850 0.0619 0.060 Uiso 1 1 calc R . .
H25B H 1.0541 0.3814 0.0583 0.060 Uiso 1 1 calc R . .
H25C H 1.1751 0.4395 0.1136 0.060 Uiso 1 1 calc R . .
C26 C 0.8156(16) 0.1237(8) 0.0682(5) 0.034(3) Uiso 1 1 d . . .
H26 H 0.7364 0.0774 0.0449 0.041 Uiso 1 1 calc R . .
C27 C 0.7602(16) 0.2033(7) 0.0776(5) 0.032(3) Uiso 1 1 d . . .
H27 H 0.6496 0.2113 0.0596 0.039 Uiso 1 1 calc R . .
C28 C 0.8727(16) 0.2703(8) 0.1141(5) 0.035(3) Uiso 1 1 d . . .
C29 C 1.0347(17) 0.2558(8) 0.1359(5) 0.039(3) Uiso 1 1 d . . .
H29 H 1.1170 0.2993 0.1606 0.047 Uiso 1 1 calc R . .
C30 C 1.0728(17) 0.1743(8) 0.1200(5) 0.039(4) Uiso 1 1 d . . .
H30 H 1.1874 0.1657 0.1330 0.047 Uiso 1 1 calc R . .
C31 C 0.3218(11) 0.3421(7) 0.3069(5) 0.045(2) Uiso 0.733(5) 1 d PG A 1
C32 C 0.3076(8) 0.4220(6) 0.2863(5) 0.045(2) Uiso 0.733(5) 1 d PG A 1
H32 H 0.4104 0.4640 0.2837 0.054 Uiso 0.733(5) 1 calc PR A 1
C33 C 0.1429(10) 0.4404(4) 0.2696(3) 0.045(2) Uiso 0.733(5) 1 d PG A 1
H33 H 0.1332 0.4950 0.2556 0.054 Uiso 0.733(5) 1 calc PR A 1
C34 C -0.0075(8) 0.3790(5) 0.2734(4) 0.045(2) Uiso 0.733(5) 1 d PG A 1
H34 H -0.1200 0.3916 0.2620 0.054 Uiso 0.733(5) 1 calc PR A 1
C35 C 0.0067(12) 0.2991(5) 0.2940(5) 0.045(2) Uiso 0.733(5) 1 d PG A 1
H35 H -0.0961 0.2571 0.2966 0.054 Uiso 0.733(5) 1 calc PR A 1
C36 C 0.1713(15) 0.2807(5) 0.3107(5) 0.045(2) Uiso 0.733(5) 1 d PG A 1
H36 H 0.1810 0.2261 0.3248 0.054 Uiso 0.733(5) 1 calc PR A 1
Br2A Br 0.0851(9) 0.4258(4) 0.2768(3) 0.127(5) Uani 0.267(5) 1 d PG A 2
C37 C 0.4902(10) 0.0261(7) 0.2507(5) 0.072(2) Uiso 1 1 d G . .
C38 C 0.6137(14) 0.0392(7) 0.2098(3) 0.072(2) Uiso 1 1 d G . .
H38 H 0.5763 0.0376 0.1681 0.086 Uiso 1 1 calc R . .
C39 C 0.7919(12) 0.0548(7) 0.2298(4) 0.072(2) Uiso 1 1 d G . .
H39 H 0.8763 0.0638 0.2018 0.086 Uiso 1 1 calc R . .
C40 C 0.8466(10) 0.0572(7) 0.2908(5) 0.072(2) Uiso 1 1 d G . .
H40 H 0.9684 0.0679 0.3044 0.086 Uiso 1 1 calc R . .
C41 C 0.7231(14) 0.0441(7) 0.3317(3) 0.072(2) Uiso 1 1 d G . .
H41 H 0.7605 0.0457 0.3734 0.086 Uiso 1 1 calc R . .
C42 C 0.5449(12) 0.0285(7) 0.3117(4) 0.072(2) Uiso 1 1 d G . .
H42 H 0.4605 0.0195 0.3397 0.086 Uiso 1 1 calc R . .
C43 C 1.148(3) 0.2314(13) 0.4502(9) 0.106(4) Uiso 0.589(4) 1 d PG B 1
C44 C 0.966(3) 0.2233(12) 0.4412(10) 0.106(4) Uiso 0.589(4) 1 d PG B 1
H44 H 0.8938 0.1677 0.4308 0.128 Uiso 0.589(4) 1 calc PR B 1
C45 C 0.891(2) 0.2966(16) 0.4472(10) 0.106(4) Uiso 0.589(4) 1 d PG B 1
H45 H 0.7667 0.2911 0.4411 0.128 Uiso 0.589(4) 1 calc PR B 1
C46 C 0.997(3) 0.3780(13) 0.4624(10) 0.106(4) Uiso 0.589(4) 1 d PG B 1
H46 H 0.9451 0.4281 0.4665 0.128 Uiso 0.589(4) 1 calc PR B 1
C47 C 1.178(3) 0.3861(12) 0.4714(9) 0.106(4) Uiso 0.589(4) 1 d PG B 1
H47 H 1.2505 0.4418 0.4817 0.128 Uiso 0.589(4) 1 calc PR B 1
C48 C 1.254(2) 0.3128(17) 0.4653(9) 0.106(4) Uiso 0.589(4) 1 d PG B 1
H48 H 1.3777 0.3184 0.4715 0.128 Uiso 0.589(4) 1 calc PR B 1
C49 C 0.706(4) 0.356(2) 0.5337(13) 0.106(4) Uiso 0.411(4) 1 d PG B 2
C50 C 0.811(4) 0.3979(15) 0.4937(15) 0.106(4) Uiso 0.411(4) 1 d PG B 2
H50 H 0.8297 0.4594 0.4942 0.128 Uiso 0.411(4) 1 calc PR B 2
C51 C 0.888(4) 0.350(2) 0.4530(14) 0.106(4) Uiso 0.411(4) 1 d PG B 2
H51 H 0.9592 0.3781 0.4256 0.128 Uiso 0.411(4) 1 calc PR B 2
C52 C 0.860(4) 0.260(2) 0.4523(14) 0.106(4) Uiso 0.411(4) 1 d PG B 2
H52 H 0.9123 0.2267 0.4245 0.128 Uiso 0.411(4) 1 calc PR B 2
C53 C 0.755(4) 0.2180(15) 0.4923(15) 0.106(4) Uiso 0.411(4) 1 d PG B 2
H53 H 0.7360 0.1566 0.4919 0.128 Uiso 0.411(4) 1 calc PR B 2
C54 C 0.678(4) 0.266(2) 0.5331(13) 0.106(4) Uiso 0.411(4) 1 d PG B 2
H54 H 0.6065 0.2379 0.5604 0.128 Uiso 0.411(4) 1 calc PR B 2
O10 O 0.478(3) 1.0044(16) 0.5412(8) 0.100(5) Uiso 0.50 1 d PD . .
O11 O 0.681(2) 1.0424(14) 0.4832(10) 0.100(5) Uiso 0.50 1 d PD . .
O12 O 0.458(3) 0.9428(13) 0.4504(9) 0.100(5) Uiso 0.50 1 d PD . .
N5 N 0.539(2) 0.9967(11) 0.4920(7) 0.100(5) Uiso 0.50 1 d PD . .

loop_
_atom_site_aniso_label
_atom_site_aniso_U_11
_atom_site_aniso_U_22
_atom_site_aniso_U_33
_atom_site_aniso_U_23
_atom_site_aniso_U_13
_atom_site_aniso_U_12
Ag1 0.0242(7) 0.0212(6) 0.0836(9) -0.0087(5) 0.0072(6) 0.0088(5)
Ag2 0.1264(19) 0.0541(12) 0.0633(13) -0.0216(9) -0.0071(12) 0.0255(12)
Br1 0.0576(14) 0.134(2) 0.1374(19) 0.0016(15) 0.0041(12) 0.0193(13)
Br2 0.0566(18) 0.141(3) 0.0616(18) 0.0311(15) 0.0095(12) 0.0392(16)
Fe1 0.0234(12) 0.0253(11) 0.0721(15) -0.0127(10) 0.0044(10) 0.0075(9)
Br3 0.099(2) 0.0525(18) 0.0409(17) 0.0258(13) 0.0308(15) 0.0356(16)
Br4 0.058(3) 0.102(4) 0.076(3) -0.013(2) 0.009(2) 0.028(3)
Br2A 0.048(5) 0.081(6) 0.239(11) -0.062(6) 0.011(6) 0.011(4)

loop_
_atom_type_symbol
_atom_type_description
_atom_type_scat_dispersion_real
_atom_type_scat_dispersion_imag
_atom_type_scat_source
C C 0.0033 0.0016 'International Tables Vol C Tables 4.2.6.8 and 6.1.1.4'
H H 0.0000 0.0000 'International Tables Vol C Tables 4.2.6.8 and 6.1.1.4'
Ag Ag -0.8971 1.1015 'International Tables Vol C Tables 4.2.6.8 and 6.1.1.4'
Br Br -0.2901 2.4595 'International Tables Vol C Tables 4.2.6.8 and 6.1.1.4'
Fe Fe 0.3463 0.8444 'International Tables Vol C Tables 4.2.6.8 and 6.1.1.4'
N N 0.0061 0.0033 'International Tables Vol C Tables 4.2.6.8 and 6.1.1.4'
O O 0.0106 0.0060 'International Tables Vol C Tables 4.2.6.8 and 6.1.1.4'

loop_
_geom_angle_atom_site_label_1
_geom_angle_atom_site_label_2
_geom_angle_atom_site_label_3
_geom_angle
_geom_angle_site_symmetry_1
_geom_angle_site_symmetry_3
_geom_angle_publ_flag
N3 Ag1 N2 168.4(4) 1_465 . ?
N3 Ag1 O8 92.1(3) 1_465 . ?
N2 Ag1 O8 94.4(3) . . ?
N3 Ag1 Ag1 86.1(2) 1_465 2_575 ?
N2 Ag1 Ag1 104.9(3) . 2_575 ?
O8 Ag1 Ag1 75.6(2) . 2_575 ?
N1 Ag2 N1 180.000(5) . 2_776 ?
O4 Fe1 O6 91.4(3) . . ?
O4 Fe1 O5 95.9(3) . . ?
O6 Fe1 O5 86.1(3) . . ?
O4 Fe1 O1 170.8(4) . . ?
O6 Fe1 O1 95.6(3) . . ?
O5 Fe1 O1 90.6(3) . . ?
O4 Fe1 O3 84.3(3) . . ?
O6 Fe1 O3 175.1(3) . . ?
O5 Fe1 O3 92.0(3) . . ?
O1 Fe1 O3 89.0(3) . . ?
O4 Fe1 O2 88.1(3) . . ?
O6 Fe1 O2 92.7(3) . . ?
O5 Fe1 O2 175.8(4) . . ?
O1 Fe1 O2 85.5(3) . . ?
O3 Fe1 O2 89.5(3) . . ?
C2 O1 Fe1 129.6(8) . . ?
C4 O2 Fe1 124.2(8) . . ?
C12 O3 Fe1 123.0(7) . . ?
C14 O4 Fe1 128.9(7) . . ?
C22 O5 Fe1 133.1(8) . . ?
C24 O6 Fe1 132.5(8) . . ?
N4 O8 Ag1 118.1(8) . . ?
C6 N1 C10 118.5(14) . . ?
C6 N1 Ag2 123.1(11) . . ?
C10 N1 Ag2 118.0(11) . . ?
C20 N2 C16 121.5(12) . . ?
C20 N2 Ag1 120.6(9) . . ?
C16 N2 Ag1 116.4(8) . . ?
C26 N3 C30 115.9(11) . . ?
C26 N3 Ag1 121.5(8) . 1_645 ?
C30 N3 Ag1 122.6(9) . 1_645 ?
O8 N4 O9 133.3(12) . . ?
O8 N4 O7 112.5(11) . . ?
O9 N4 O7 114.2(11) . . ?
C2 C1 H1A 109.5 . . ?
C2 C1 H1B 109.5 . . ?
H1A C1 H1B 109.5 . . ?
C2 C1 H1C 109.5 . . ?
H1A C1 H1C 109.5 . . ?
H1B C1 H1C 109.5 . . ?
O1 C2 C3 120.8(11) . . ?
O1 C2 C1 115.7(11) . . ?
C3 C2 C1 123.4(12) . . ?
C4 C3 C2 125.2(12) . . ?
C4 C3 C8 116.9(11) . . ?
C2 C3 C8 117.5(11) . . ?
O2 C4 C3 126.4(12) . . ?
O2 C4 C5 108.5(11) . . ?
C3 C4 C5 125.2(12) . . ?
C4 C5 H5A 109.5 . . ?
C4 C5 H5B 109.5 . . ?
H5A C5 H5B 109.5 . . ?
C4 C5 H5C 109.5 . . ?
H5A C5 H5C 109.5 . . ?
H5B C5 H5C 109.5 . . ?
N1 C6 C7 122.3(16) . . ?
N1 C6 H6 118.8 . . ?
C7 C6 H6 118.8 . . ?
C6 C7 C8 123.1(15) . . ?
C6 C7 H7 118.5 . . ?
C8 C7 H7 118.5 . . ?
C7 C8 C9 114.7(13) . . ?
C7 C8 C3 126.4(12) . . ?
C9 C8 C3 118.9(13) . . ?
C10 C9 C8 120.6(17) . . ?
C10 C9 H9 119.7 . . ?
C8 C9 H9 119.7 . . ?
N1 C10 C9 120.6(17) . . ?
N1 C10 H10 119.7 . . ?
C9 C10 H10 119.7 . . ?
C12 C11 H11A 109.5 . . ?
C12 C11 H11B 109.5 . . ?
H11A C11 H11B 109.5 . . ?
C12 C11 H11C 109.5 . . ?
H11A C11 H11C 109.5 . . ?
H11B C11 H11C 109.5 . . ?
O3 C12 C13 126.0(11) . . ?
O3 C12 C11 110.8(10) . . ?
C13 C12 C11 123.0(12) . . ?
C12 C13 C14 123.5(12) . . ?
C12 C13 C18 120.5(11) . . ?
C14 C13 C18 116.0(11) . . ?
O4 C14 C13 119.9(11) . . ?
O4 C14 C15 116.6(10) . . ?
C13 C14 C15 123.5(12) . . ?
C14 C15 H15A 109.5 . . ?
C14 C15 H15B 109.5 . . ?
H15A C15 H15B 109.5 . . ?
C14 C15 H15C 109.5 . . ?
H15A C15 H15C 109.5 . . ?
H15B C15 H15C 109.5 . . ?
C17 C16 N2 122.2(13) . . ?
C17 C16 H16 118.9 . . ?
N2 C16 H16 118.9 . . ?
C16 C17 C18 121.2(13) . . ?
C16 C17 H17 119.4 . . ?
C18 C17 H17 119.4 . . ?
C17 C18 C13 119.1(12) . . ?
C17 C18 C19 115.9(12) . . ?
C13 C18 C19 124.8(11) . . ?
C20 C19 C18 119.6(12) . . ?
C20 C19 H19 120.2 . . ?
C18 C19 H19 120.2 . . ?
N2 C20 C19 119.6(12) . . ?
N2 C20 H20 120.2 . . ?
C19 C20 H20 120.2 . . ?
C22 C21 H21A 109.5 . . ?
C22 C21 H21B 109.5 . . ?
H21A C21 H21B 109.5 . . ?
C22 C21 H21C 109.5 . . ?
H21A C21 H21C 109.5 . . ?
H21B C21 H21C 109.5 . . ?
O5 C22 C21 116.4(11) . . ?
O5 C22 C23 120.4(11) . . ?
C21 C22 C23 123.1(12) . . ?
C24 C23 C22 125.5(11) . . ?
C24 C23 C28 118.5(11) . . ?
C22 C23 C28 116.0(10) . . ?
O6 C24 C23 122.2(11) . . ?
O6 C24 C25 114.0(11) . . ?
C23 C24 C25 123.4(12) . . ?
C24 C25 H25A 109.5 . . ?
C24 C25 H25B 109.5 . . ?
H25A C25 H25B 109.5 . . ?
C24 C25 H25C 109.5 . . ?
H25A C25 H25C 109.5 . . ?
H25B C25 H25C 109.5 . . ?
N3 C26 C27 124.6(12) . . ?
N3 C26 H26 117.7 . . ?
C27 C26 H26 117.7 . . ?
C28 C27 C26 117.9(12) . . ?
C28 C27 H27 121.0 . . ?
C26 C27 H27 121.0 . . ?
C29 C28 C27 117.9(12) . . ?
C29 C28 C23 121.9(11) . . ?
C27 C28 C23 120.2(11) . . ?
C28 C29 C30 116.9(12) . . ?
C28 C29 H29 121.5 . . ?
C30 C29 H29 121.5 . . ?
N3 C30 C29 126.4(13) . . ?
N3 C30 H30 116.8 . . ?
C29 C30 H30 116.8 . . ?
C32 C31 C36 120.0 . . ?
C32 C31 Br2 117.5(6) . . ?
C36 C31 Br2 122.3(6) . . ?
C33 C32 C31 120.0 . . ?
C33 C32 H32 120.0 . . ?
C31 C32 H32 120.0 . . ?
C34 C33 C32 120.0 . . ?
C34 C33 H33 120.0 . . ?
C32 C33 H33 120.0 . . ?
C35 C34 C33 120.0 . . ?
C35 C34 H34 120.0 . . ?
C33 C34 H34 120.0 . . ?
C36 C35 C34 120.0 . . ?
C36 C35 H35 120.0 . . ?
C34 C35 H35 120.0 . . ?
C35 C36 C31 120.0 . . ?
C35 C36 H36 120.0 . . ?
C31 C36 H36 120.0 . . ?
C38 C37 C42 120.0 . . ?
C38 C37 Br1 119.6(6) . . ?
C42 C37 Br1 120.3(6) . . ?
C37 C38 C39 120.0 . . ?
C37 C38 H38 120.0 . . ?
C39 C38 H38 120.0 . . ?
C38 C39 C40 120.0 . . ?
C38 C39 H39 120.0 . . ?
C40 C39 H39 120.0 . . ?
C41 C40 C39 120.0 . . ?
C41 C40 H40 120.0 . . ?
C39 C40 H40 120.0 . . ?
C40 C41 C42 120.0 . . ?
C40 C41 H41 120.0 . . ?
C42 C41 H41 120.0 . . ?
C41 C42 C37 120.0 . . ?
C41 C42 H42 120.0 . . ?
C37 C42 H42 120.0 . . ?
C44 C43 C48 120.0 . . ?
C44 C43 Br3 128.6(15) . . ?
C48 C43 Br3 111.1(15) . . ?
C45 C44 C43 120.0 . . ?
C45 C44 H44 120.0 . . ?
C43 C44 H44 120.0 . . ?
C44 C45 C46 120.0 . . ?
C44 C45 H45 120.0 . . ?
C46 C45 H45 120.0 . . ?
C47 C46 C45 120.0 . . ?
C47 C46 H46 120.0 . . ?
C45 C46 H46 120.0 . . ?
C46 C47 C48 120.0 . . ?
C46 C47 H47 120.0 . . ?
C48 C47 H47 120.0 . . ?
C47 C48 C43 120.0 . . ?
C47 C48 H48 120.0 . . ?
C43 C48 H48 120.0 . . ?
C50 C49 C54 120.0 . . ?
C50 C49 Br4 120(2) . . ?
C54 C49 Br4 119(2) . . ?
C51 C50 C49 120.0 . . ?
C51 C50 H50 120.0 . . ?
C49 C50 H50 120.0 . . ?
C52 C51 C50 120.0 . . ?
C52 C51 H51 120.0 . . ?
C50 C51 H51 120.0 . . ?
C51 C52 C53 120.0 . . ?
C51 C52 H52 120.0 . . ?
C53 C52 H52 120.0 . . ?
C54 C53 C52 120.0 . . ?
C54 C53 H53 120.0 . . ?
C52 C53 H53 120.0 . . ?
C53 C54 C49 120.0 . . ?
C53 C54 H54 120.0 . . ?
C49 C54 H54 120.0 . . ?
N5 O10 O12 100(4) 2_676 2_676 ?
N5 O10 N5 34(3) 2_676 . ?
O12 O10 N5 91(2) 2_676 . ?
N5 O10 O11 65(2) 2_676 2_676 ?
O12 O10 O11 145(4) 2_676 2_676 ?
N5 O10 O11 90.9(15) . 2_676 ?
N5 O11 O10 32.5(15) . 2_676 ?
O10 O12 N5 36(2) 2_676 . ?
O10 O12 N5 53.9(16) 2_676 2_676 ?
N5 O12 N5 28.9(13) . 2_676 ?
O10 N5 N5 113(4) 2_676 2_676 ?
O10 N5 O10 146(3) 2_676 . ?
N5 N5 O10 33(2) 2_676 . ?
O10 N5 O11 83(2) 2_676 . ?
N5 N5 O11 136(3) 2_676 . ?
O10 N5 O11 120.8(10) . . ?
O10 N5 O12 44(2) 2_676 . ?
N5 N5 O12 98(3) 2_676 . ?
O10 N5 O12 120.4(10) . . ?
O11 N5 O12 118.8(9) . . ?
O10 N5 O12 141(4) 2_676 2_676 ?
N5 N5 O12 53(2) 2_676 2_676 ?
O10 N5 O12 35.0(12) . 2_676 ?
O11 N5 O12 87.7(13) . 2_676 ?
O12 N5 O12 151.1(13) . 2_676 ?

loop_
_geom_bond_atom_site_label_1
_geom_bond_atom_site_label_2
_geom_bond_distance
_geom_bond_site_symmetry_2
_geom_bond_publ_flag
Ag1 N3 2.139(9) 1_465 ?
Ag1 N2 2.189(11) . ?
Ag1 O8 2.570(10) . ?
Ag1 Ag1 3.246(3) 2_575 ?
Ag2 N1 2.160(12) . ?
Ag2 N1 2.160(12) 2_776 ?
Br1 C37 1.874(8) . ?
Br2 C31 1.876(7) . ?
Fe1 O4 1.950(8) . ?
Fe1 O6 1.976(8) . ?
Fe1 O5 1.981(8) . ?
Fe1 O1 1.991(8) . ?
Fe1 O3 1.998(8) . ?
Fe1 O2 2.004(9) . ?
Br3 C43 1.883(17) . ?
Br4 C49 1.74(2) . ?
O1 C2 1.310(13) . ?
O2 C4 1.318(14) . ?
O3 C12 1.315(13) . ?
O4 C14 1.332(13) . ?
O5 C22 1.290(14) . ?
O6 C24 1.304(13) . ?
O7 N4 1.324(13) . ?
O8 N4 1.195(12) . ?
O9 N4 1.203(12) . ?
N1 C6 1.311(18) . ?
N1 C10 1.349(19) . ?
N2 C20 1.345(14) . ?
N2 C16 1.368(15) . ?
N3 C26 1.295(14) . ?
N3 C30 1.301(14) . ?
N3 Ag1 2.139(9) 1_645 ?
C1 C2 1.438(16) . ?
C1 H1A 0.9800 . ?
C1 H1B 0.9800 . ?
C1 H1C 0.9800 . ?
C2 C3 1.378(16) . ?
C3 C4 1.351(16) . ?
C3 C8 1.537(17) . ?
C4 C5 1.622(19) . ?
C5 H5A 0.9800 . ?
C5 H5B 0.9800 . ?
C5 H5C 0.9800 . ?
C6 C7 1.330(18) . ?
C6 H6 0.9500 . ?
C7 C8 1.369(18) . ?
C7 H7 0.9500 . ?
C8 C9 1.391(19) . ?
C9 C10 1.38(2) . ?
C9 H9 0.9500 . ?
C10 H10 0.9500 . ?
C11 C12 1.581(17) . ?
C11 H11A 0.9800 . ?
C11 H11B 0.9800 . ?
C11 H11C 0.9800 . ?
C12 C13 1.333(15) . ?
C13 C14 1.416(16) . ?
C13 C18 1.456(17) . ?
C14 C15 1.435(15) . ?
C15 H15A 0.9800 . ?
C15 H15B 0.9800 . ?
C15 H15C 0.9800 . ?
C16 C17 1.345(16) . ?
C16 H16 0.9500 . ?
C17 C18 1.404(16) . ?
C17 H17 0.9500 . ?
C18 C19 1.480(17) . ?
C19 C20 1.403(16) . ?
C19 H19 0.9500 . ?
C20 H20 0.9500 . ?
C21 C22 1.431(16) . ?
C21 H21A 0.9800 . ?
C21 H21B 0.9800 . ?
C21 H21C 0.9800 . ?
C22 C23 1.453(16) . ?
C23 C24 1.378(16) . ?
C23 C28 1.527(16) . ?
C24 C25 1.432(16) . ?
C25 H25A 0.9800 . ?
C25 H25B 0.9800 . ?
C25 H25C 0.9800 . ?
C26 C27 1.403(16) . ?
C26 H26 0.9500 . ?
C27 C28 1.396(15) . ?
C27 H27 0.9500 . ?
C28 C29 1.375(16) . ?
C29 C30 1.396(16) . ?
C29 H29 0.9500 . ?
C30 H30 0.9500 . ?
C31 C32 1.3900 . ?
C31 C36 1.3900 . ?
C32 C33 1.3900 . ?
C32 H32 0.9500 . ?
C33 C34 1.3900 . ?
C33 H33 0.9500 . ?
C34 C35 1.3900 . ?
C34 H34 0.9500 . ?
C35 C36 1.3900 . ?
C35 H35 0.9500 . ?
C36 H36 0.9500 . ?
C37 C38 1.3900 . ?
C37 C42 1.3900 . ?
C38 C39 1.3900 . ?
C38 H38 0.9500 . ?
C39 C40 1.3900 . ?
C39 H39 0.9500 . ?
C40 C41 1.3900 . ?
C40 H40 0.9500 . ?
C41 C42 1.3900 . ?
C41 H41 0.9500 . ?
C42 H42 0.9500 . ?
C43 C44 1.3900 . ?
C43 C48 1.3900 . ?
C44 C45 1.3900 . ?
C44 H44 0.9500 . ?
C45 C46 1.3900 . ?
C45 H45 0.9500 . ?
C46 C47 1.3900 . ?
C46 H46 0.9500 . ?
C47 C48 1.3900 . ?
C47 H47 0.9500 . ?
C48 H48 0.9500 . ?
C49 C50 1.3900 . ?
C49 C54 1.3900 . ?
C50 C51 1.3900 . ?
C50 H50 0.9500 . ?
C51 C52 1.3900 . ?
C51 H51 0.9500 . ?
C52 C53 1.3900 . ?
C52 H52 0.9500 . ?
C53 C54 1.3900 . ?
C53 H53 0.9500 . ?
C54 H54 0.9500 . ?
O10 N5 0.74(3) 2_676 ?
O10 O12 0.88(3) 2_676 ?
O10 N5 1.246(8) . ?
O10 O11 1.37(3) 2_676 ?
O11 N5 1.248(9) . ?
O11 O10 1.37(3) 2_676 ?
O12 O10 0.88(3) 2_676 ?
O12 N5 1.250(9) . ?
O12 N5 1.54(3) 2_676 ?
N5 O10 0.74(3) 2_676 ?
N5 N5 0.75(4) 2_676 ?
N5 O12 1.54(3) 2_676 ?
